data_1502140
loop_
_publ_author_name
'Cheng, Kevin'
'Carroll, Patrick J.'
'Walsh, Patrick J.'

_publ_section_title
;
 Diasteroselective preparation of cyclopropanols using methylene
 bis(iodozinc).
;
_journal_issue 9
_journal_name_full 'Organic letters'
_journal_page_first 2346
_journal_page_last 2349
_journal_paper_doi 10.1021/ol200597h
_journal_volume 13
_journal_year 2011
_chemical_formula_sum 'C23 H22 O2'
_chemical_formula_weight 330.41
_space_group_IT_number 2
_symmetry_cell_setting triclinic
_symmetry_Int_Tables_number 2
_symmetry_space_group_name_Hall '-P 1'
_symmetry_space_group_name_H-M 'P -1'
_atom_sites_solution_hydrogens geom
_atom_sites_solution_primary direct
_audit_creation_method SHELXL-97
_cell_angle_alpha 95.193(7)
_cell_angle_beta 98.155(7)
_cell_angle_gamma 96.746(7)
_cell_formula_units_Z 4
_cell_length_a 8.8401(13)
_cell_length_b 13.1944(19)
_cell_length_c 15.906(2)
_cell_measurement_temperature 143(1)
_cell_volume 1812.9(4)
_computing_data_collection 'Bruker APEX2'
_computing_data_reduction 'Bruker SAINT'
_computing_structure_refinement 'SHELXL-97 (Sheldrick, 2008)'
_computing_structure_solution 'SHELXS-97 (Sheldrick, 2008)'
_diffrn_ambient_temperature 143(1)
_diffrn_measured_fraction_theta_full 0.996
_diffrn_measured_fraction_theta_max 0.996
_diffrn_measurement_device 'CCD Area Detector'
_diffrn_measurement_device_type 'Bruker APEXII'
_diffrn_measurement_method 'phi and omega scans'
_diffrn_radiation_monochromator graphite
_diffrn_radiation_source 'sealed tube'
_diffrn_radiation_type MoK\a
_diffrn_radiation_wavelength 0.71073
_diffrn_reflns_av_R_equivalents 0.0392
_diffrn_reflns_av_sigmaI/netI 0.0236
_diffrn_reflns_limit_h_max 10
_diffrn_reflns_limit_h_min -10
_diffrn_reflns_limit_k_max 15
_diffrn_reflns_limit_k_min -15
_diffrn_reflns_limit_l_max 18
_diffrn_reflns_limit_l_min -18
_diffrn_reflns_number 45441
_diffrn_reflns_theta_full 25.16
_diffrn_reflns_theta_max 25.16
_diffrn_reflns_theta_min 1.56
_exptl_absorpt_coefficient_mu 0.076
_exptl_absorpt_correction_T_max 0.7452
_exptl_absorpt_correction_T_min 0.6237
_exptl_absorpt_correction_type multi-scan
_exptl_absorpt_process_details '(SADABS; Sheldrick, 2007)'
_exptl_crystal_density_diffrn 1.211
_exptl_crystal_density_method 'not measured'
_exptl_crystal_F_000 704
_exptl_crystal_size_max 0.30
_exptl_crystal_size_mid 0.25
_exptl_crystal_size_min 0.02
_refine_diff_density_max 0.213
_refine_diff_density_min -0.212
_refine_diff_density_rms 0.041
_refine_ls_extinction_method none
_refine_ls_goodness_of_fit_ref 1.058
_refine_ls_hydrogen_treatment constr
_refine_ls_matrix_type full
_refine_ls_number_parameters 488
_refine_ls_number_reflns 6470
_refine_ls_number_restraints 0
_refine_ls_restrained_S_all 1.058
_refine_ls_R_factor_all 0.0526
_refine_ls_R_factor_gt 0.0420
_refine_ls_shift/su_max 0.000
_refine_ls_shift/su_mean 0.000
_refine_ls_structure_factor_coef Fsqd
_refine_ls_weighting_details 'calc w=1/[\s^2^(Fo^2^)+(0.0405P)^2^+0.6957P] where P=(Fo^2^+2Fc^2^)/3'
_refine_ls_weighting_scheme calc
_refine_ls_wR_factor_gt 0.0993
_refine_ls_wR_factor_ref 0.1047
_reflns_number_gt 5429
_reflns_number_total 6470
_reflns_threshold_expression >2sigma(I)
_cod_data_source_file ol200597h_si_002.cif
_cod_data_source_block shelxl
_cod_depositor_comments
;
The following automatic conversions were performed:
'_atom_site_symetry_multiplicity' tag replaced with
'_atom_site_symmetry_multiplicity'.

Automatic conversion script
Id: cif_correct_tags 1440 2010-10-19 06:21:57Z saulius 
;
_cod_original_sg_symbol_H-M 'P -1       '
_cod_database_code 1502140

loop_
_symmetry_equiv_pos_as_xyz
'x, y, z'
'-x, -y, -z'

loop_
_atom_site_label
_atom_site_type_symbol
_atom_site_fract_x
_atom_site_fract_y
_atom_site_fract_z
_atom_site_U_iso_or_equiv
_atom_site_adp_type
_atom_site_occupancy
_atom_site_symmetry_multiplicity
_atom_site_calc_flag
_atom_site_refinement_flags
_atom_site_disorder_assembly
_atom_site_disorder_group
O1 O 0.71232(13) 0.56084(8) 0.75203(7) 0.0340(3) Uani 1 1 d . B .
O2 O 0.90673(14) 0.59637(9) 0.54673(8) 0.0449(3) Uani 1 1 d . . .
C1 C 0.62983(17) 0.52890(11) 0.81856(9) 0.0270(3) Uani 1 1 d . . .
C2 C 0.7100(2) 0.66531(12) 0.73298(11) 0.0430(4) Uani 1 1 d . . .
H2A H 0.7909 0.7107 0.7706 0.057 Uiso 0.77 1 calc PR A 1
H2B H 0.6115 0.6877 0.7400 0.057 Uiso 0.77 1 calc PR A 1
H2A* H 0.7291 0.7137 0.7842 0.052 Uiso 0.23 1 calc PR A 2
H2B* H 0.6144 0.6748 0.6982 0.052 Uiso 0.23 1 calc PR A 2
C3 C 0.7361(2) 0.66581(15) 0.64167(13) 0.0300(4) Uani 0.77 1 d P B 1
H3 H 0.6510 0.6330 0.5977 0.040 Uiso 0.77 1 calc PR B 1
C4 C 0.8948(3) 0.65536(15) 0.62466(16) 0.0287(4) Uani 0.77 1 d P B 1
H4 H 0.9723 0.6503 0.6741 0.038 Uiso 0.77 1 calc PR B 1
C3* C 0.8576(9) 0.6723(5) 0.6788(5) 0.0334(15) Uani 0.23 1 d P B 2
H3* H 0.9587 0.6553 0.7028 0.044 Uiso 0.23 1 calc PR B 2
C4* C 0.7961(11) 0.6485(6) 0.5872(5) 0.0392(17) Uani 0.23 1 d P B 2
H4* H 0.6861 0.6235 0.5705 0.052 Uiso 0.23 1 calc PR B 2
C5 C 0.8413(2) 0.75583(13) 0.61703(11) 0.0455(4) Uani 1 1 d . . .
H5A H 0.8174 0.7764 0.5602 0.060 Uiso 0.77 1 calc PR B 1
H5B H 0.8844 0.8114 0.6612 0.060 Uiso 0.77 1 calc PR B 1
H5A* H 0.7604 0.7988 0.6217 0.055 Uiso 0.23 1 calc PR B 2
H5B* H 0.9346 0.7897 0.6008 0.055 Uiso 0.23 1 calc PR B 2
C6 C 0.67148(16) 0.42028(11) 0.83096(9) 0.0271(3) Uani 1 1 d . . .
C7 C 0.75679(18) 0.37157(11) 0.77705(10) 0.0331(3) Uani 1 1 d . . .
H7 H 0.7892 0.4044 0.7321 0.044 Uiso 1 1 calc R . .
C8 C 0.79462(19) 0.27393(12) 0.78942(10) 0.0370(4) Uani 1 1 d . . .
H8 H 0.8524 0.2423 0.7528 0.049 Uiso 1 1 calc R . .
C9 C 0.74762(18) 0.22389(12) 0.85501(10) 0.0347(4) Uani 1 1 d . . .
H9 H 0.7729 0.1586 0.8630 0.046 Uiso 1 1 calc R . .
C10 C 0.66249(18) 0.27176(12) 0.90886(10) 0.0362(4) Uani 1 1 d . . .
H10 H 0.6305 0.2387 0.9537 0.048 Uiso 1 1 calc R . .
C11 C 0.62399(18) 0.36883(12) 0.89683(10) 0.0336(4) Uani 1 1 d . . .
H11 H 0.5655 0.3998 0.9334 0.045 Uiso 1 1 calc R . .
C12 C 0.68760(17) 0.60329(11) 0.89961(9) 0.0287(3) Uani 1 1 d . . .
C13 C 0.82840(19) 0.59420(13) 0.94776(11) 0.0404(4) Uani 1 1 d . . .
H13 H 0.8810 0.5398 0.9330 0.054 Uiso 1 1 calc R . .
C14 C 0.8916(2) 0.66429(15) 1.01705(12) 0.0521(5) Uani 1 1 d . . .
H14 H 0.9861 0.6568 1.0483 0.069 Uiso 1 1 calc R . .
C15 C 0.8157(2) 0.74537(15) 1.04030(12) 0.0531(5) Uani 1 1 d . . .
H15 H 0.8576 0.7920 1.0876 0.071 Uiso 1 1 calc R . .
C16 C 0.6770(2) 0.75657(14) 0.99261(12) 0.0480(5) Uani 1 1 d . . .
H16 H 0.6257 0.8116 1.0074 0.064 Uiso 1 1 calc R . .
C17 C 0.61311(19) 0.68633(12) 0.92256(10) 0.0367(4) Uani 1 1 d . . .
H17 H 0.5197 0.6949 0.8907 0.049 Uiso 1 1 calc R . .
C18 C 0.45551(18) 0.51833(11) 0.78746(9) 0.0295(3) Uani 1 1 d . . .
C19 C 0.34795(19) 0.51220(13) 0.84301(11) 0.0389(4) Uani 1 1 d . . .
H19 H 0.3809 0.5201 0.9017 0.052 Uiso 1 1 calc R . .
C20 C 0.1914(2) 0.49432(15) 0.81154(14) 0.0534(5) Uani 1 1 d . . .
H20 H 0.1203 0.4907 0.8494 0.071 Uiso 1 1 calc R . .
C21 C 0.1403(2) 0.48189(15) 0.72523(15) 0.0599(6) Uani 1 1 d . . .
H21 H 0.0352 0.4700 0.7046 0.080 Uiso 1 1 calc R . .
C22 C 0.2447(2) 0.48718(15) 0.67014(13) 0.0565(5) Uani 1 1 d . . .
H22 H 0.2106 0.4789 0.6116 0.075 Uiso 1 1 calc R . .
C23 C 0.4013(2) 0.50475(12) 0.70048(11) 0.0415(4) Uani 1 1 d . . .
H23 H 0.4711 0.5075 0.6619 0.055 Uiso 1 1 calc R . .
O1' O 0.65249(12) 0.15160(8) 0.34865(7) 0.0355(3) Uani 1 1 d . D .
O2' O 0.85611(16) 0.38281(9) 0.54248(8) 0.0550(4) Uani 1 1 d . . .
C1' C 0.60987(16) 0.06197(11) 0.28695(9) 0.0271(3) Uani 1 1 d . . .
C2' C 0.5779(2) 0.15812(16) 0.42205(11) 0.0498(5) Uani 1 1 d . . .
H2A' H 0.6092 0.1090 0.4607 0.066 Uiso 0.60 1 calc PR C 1
H2B' H 0.4666 0.1469 0.4064 0.066 Uiso 0.60 1 calc PR C 1
H2A" H 0.5430 0.0893 0.4344 0.060 Uiso 0.40 1 calc PR C 2
H2B" H 0.4879 0.1931 0.4101 0.060 Uiso 0.40 1 calc PR C 2
C3' C 0.6370(3) 0.2737(3) 0.46360(18) 0.0331(6) Uani 0.60 1 d P D 1
H3' H 0.6260 0.3292 0.4271 0.044 Uiso 0.60 1 calc PR D 1
C4' C 0.7654(3) 0.2886(2) 0.53623(17) 0.0339(6) Uani 0.60 1 d P D 1
H4' H 0.8165 0.2290 0.5505 0.045 Uiso 0.60 1 calc PR D 1
C3" C 0.6813(5) 0.2141(3) 0.4986(2) 0.0307(8) Uani 0.40 1 d P D 2
H3" H 0.7702 0.1837 0.5245 0.041 Uiso 0.40 1 calc PR D 2
C4" C 0.6935(5) 0.3283(3) 0.4959(3) 0.0298(8) Uani 0.40 1 d P D 2
H4" H 0.6432 0.3555 0.4454 0.040 Uiso 0.40 1 calc PR D 2
C5' C 0.6049(2) 0.29119(16) 0.55484(12) 0.0512(5) Uani 1 1 d . . .
H5A' H 0.5756 0.3571 0.5737 0.068 Uiso 0.60 1 calc PR D 1
H5B' H 0.5572 0.2332 0.5794 0.068 Uiso 0.60 1 calc PR D 1
H5A" H 0.4940 0.2901 0.5421 0.061 Uiso 0.40 1 calc PR D 2
H5B" H 0.6476 0.3059 0.6149 0.061 Uiso 0.40 1 calc PR D 2
C6' C 0.67924(16) -0.03084(12) 0.32123(9) 0.0285(3) Uani 1 1 d . . .
C7' C 0.62585(18) -0.13102(12) 0.28473(10) 0.0339(4) Uani 1 1 d . . .
H7' H 0.5408 -0.1427 0.2417 0.045 Uiso 1 1 calc R . .
C8' C 0.69660(19) -0.21358(13) 0.31106(11) 0.0409(4) Uani 1 1 d . . .
H8' H 0.6608 -0.2795 0.2847 0.054 Uiso 1 1 calc R . .
C9' C 0.8203(2) -0.19770(15) 0.37648(12) 0.0478(5) Uani 1 1 d . . .
H9' H 0.8676 -0.2528 0.3950 0.064 Uiso 1 1 calc R . .
C10' C 0.8728(2) -0.09939(16) 0.41393(12) 0.0490(5) Uani 1 1 d . . .
H10' H 0.9551 -0.0885 0.4586 0.065 Uiso 1 1 calc R . .
C11' C 0.80479(18) -0.01591(14) 0.38612(10) 0.0379(4) Uani 1 1 d . . .
H11' H 0.8437 0.0502 0.4112 0.050 Uiso 1 1 calc R . .
C12' C 0.68773(16) 0.09097(11) 0.21052(9) 0.0276(3) Uani 1 1 d . . .
C13' C 0.6763(2) 0.02083(12) 0.13857(10) 0.0397(4) Uani 1 1 d . . .
H13' H 0.6196 -0.0436 0.1365 0.053 Uiso 1 1 calc R . .
C14' C 0.7483(2) 0.04571(14) 0.07009(11) 0.0464(4) Uani 1 1 d . . .
H14' H 0.7389 -0.0019 0.0222 0.062 Uiso 1 1 calc R . .
C15' C 0.83359(19) 0.14039(14) 0.07228(11) 0.0408(4) Uani 1 1 d . . .
H15' H 0.8836 0.1565 0.0266 0.054 Uiso 1 1 calc R . .
C16' C 0.8441(2) 0.21060(14) 0.14239(11) 0.0428(4) Uani 1 1 d . . .
H16' H 0.9004 0.2750 0.1438 0.057 Uiso 1 1 calc R . .
C17' C 0.77195(18) 0.18676(12) 0.21110(11) 0.0362(4) Uani 1 1 d . . .
H17' H 0.7799 0.2354 0.2582 0.048 Uiso 1 1 calc R . .
C18' C 0.43331(16) 0.04082(11) 0.26279(10) 0.0287(3) Uani 1 1 d . . .
C19' C 0.35796(18) 0.08177(11) 0.19388(11) 0.0352(4) Uani 1 1 d . . .
H19' H 0.4155 0.1192 0.1598 0.047 Uiso 1 1 calc R . .
C20' C 0.19852(19) 0.06789(13) 0.17491(12) 0.0447(4) Uani 1 1 d . . .
H20' H 0.1502 0.0951 0.1279 0.059 Uiso 1 1 calc R . .
C21' C 0.11153(19) 0.01409(13) 0.22530(13) 0.0482(5) Uani 1 1 d . . .
H21' H 0.0045 0.0052 0.2128 0.064 Uiso 1 1 calc R . .
C22' C 0.18443(19) -0.02663(13) 0.29459(12) 0.0436(4) Uani 1 1 d . . .
H22' H 0.1261 -0.0625 0.3292 0.058 Uiso 1 1 calc R . .
C23' C 0.34432(18) -0.01436(12) 0.31296(11) 0.0350(4) Uani 1 1 d . . .
H23' H 0.3922 -0.0433 0.3591 0.047 Uiso 1 1 calc R . .
H2 H 0.8809 0.5238 0.5534 0.080 Uiso 1 1 d . . .
H2' H 0.9267 0.3771 0.5001 0.080 Uiso 1 1 d . . .

loop_
_atom_site_aniso_label
_atom_site_aniso_U_11
_atom_site_aniso_U_22
_atom_site_aniso_U_33
_atom_site_aniso_U_23
_atom_site_aniso_U_13
_atom_site_aniso_U_12
O1 0.0493(7) 0.0257(5) 0.0322(6) 0.0063(4) 0.0194(5) 0.0077(5)
O2 0.0592(8) 0.0351(6) 0.0446(7) -0.0010(5) 0.0276(6) 0.0036(5)
C1 0.0328(8) 0.0265(7) 0.0235(7) 0.0049(6) 0.0087(6) 0.0042(6)
C2 0.0705(12) 0.0266(8) 0.0392(10) 0.0081(7) 0.0285(9) 0.0089(8)
C3 0.0315(12) 0.0315(11) 0.0302(11) 0.0091(8) 0.0085(10) 0.0082(8)
C4 0.0315(12) 0.0275(11) 0.0270(12) -0.0006(9) 0.0080(11) 0.0025(9)
C3* 0.035(4) 0.024(3) 0.043(5) 0.010(3) 0.010(4) 0.005(3)
C4* 0.044(5) 0.039(4) 0.040(5) 0.005(3) 0.018(4) 0.012(4)
C5 0.0720(13) 0.0295(9) 0.0426(10) 0.0114(7) 0.0278(9) 0.0095(8)
C6 0.0272(7) 0.0267(7) 0.0257(7) 0.0016(6) 0.0007(6) 0.0014(6)
C7 0.0380(9) 0.0290(8) 0.0321(8) 0.0028(6) 0.0068(7) 0.0028(7)
C8 0.0400(9) 0.0305(8) 0.0395(9) -0.0033(7) 0.0049(7) 0.0075(7)
C9 0.0345(9) 0.0249(8) 0.0400(9) 0.0024(7) -0.0081(7) 0.0026(6)
C10 0.0377(9) 0.0348(9) 0.0364(9) 0.0129(7) 0.0021(7) 0.0037(7)
C11 0.0368(9) 0.0355(8) 0.0312(8) 0.0076(7) 0.0084(7) 0.0084(7)
C12 0.0330(8) 0.0276(7) 0.0258(8) 0.0048(6) 0.0091(6) -0.0017(6)
C13 0.0387(9) 0.0357(9) 0.0434(10) 0.0035(7) 0.0004(7) -0.0015(7)
C14 0.0527(11) 0.0484(11) 0.0451(11) 0.0046(9) -0.0095(9) -0.0142(9)
C15 0.0690(13) 0.0465(11) 0.0342(10) -0.0075(8) 0.0084(9) -0.0238(10)
C16 0.0618(12) 0.0355(9) 0.0454(10) -0.0094(8) 0.0231(9) -0.0071(8)
C17 0.0409(9) 0.0324(8) 0.0367(9) -0.0011(7) 0.0125(7) 0.0008(7)
C18 0.0363(8) 0.0208(7) 0.0309(8) 0.0050(6) 0.0014(6) 0.0051(6)
C19 0.0347(9) 0.0390(9) 0.0440(10) 0.0082(7) 0.0064(7) 0.0058(7)
C20 0.0359(10) 0.0493(11) 0.0778(15) 0.0198(10) 0.0104(9) 0.0055(8)
C21 0.0407(11) 0.0502(12) 0.0834(16) 0.0262(11) -0.0163(11) 0.0005(9)
C22 0.0620(13) 0.0452(11) 0.0521(12) 0.0162(9) -0.0246(10) -0.0027(9)
C23 0.0541(11) 0.0335(9) 0.0345(9) 0.0075(7) -0.0026(8) 0.0043(8)
O1' 0.0329(6) 0.0352(6) 0.0336(6) -0.0114(5) 0.0063(5) -0.0051(5)
O2' 0.0665(9) 0.0382(7) 0.0576(8) -0.0183(6) 0.0339(7) -0.0162(6)
C1' 0.0259(7) 0.0258(7) 0.0262(7) -0.0043(6) 0.0002(6) -0.0002(6)
C2' 0.0335(9) 0.0668(12) 0.0414(10) -0.0228(9) 0.0105(8) -0.0084(8)
C3' 0.0351(15) 0.0326(16) 0.0310(15) -0.0021(14) 0.0037(12) 0.0079(14)
C4' 0.0346(15) 0.0349(15) 0.0301(14) -0.0002(12) 0.0042(12) 0.0004(13)
C3" 0.036(2) 0.027(2) 0.026(2) -0.0006(17) 0.0011(16) 0.0005(18)
C4" 0.029(2) 0.028(2) 0.028(2) -0.0043(19) 0.0020(18) -0.0007(19)
C5' 0.0441(10) 0.0666(13) 0.0383(10) -0.0177(9) 0.0125(8) -0.0014(9)
C6' 0.0234(7) 0.0370(8) 0.0252(7) 0.0055(6) 0.0045(6) 0.0025(6)
C7' 0.0297(8) 0.0345(8) 0.0358(9) 0.0065(7) -0.0013(7) 0.0030(6)
C8' 0.0387(9) 0.0367(9) 0.0485(10) 0.0127(8) 0.0054(8) 0.0054(7)
C9' 0.0417(10) 0.0536(11) 0.0526(11) 0.0251(9) 0.0047(8) 0.0139(9)
C10' 0.0373(10) 0.0676(13) 0.0404(10) 0.0171(9) -0.0082(8) 0.0081(9)
C11' 0.0300(8) 0.0479(10) 0.0328(9) 0.0052(7) -0.0022(7) 0.0000(7)
C12' 0.0244(7) 0.0294(8) 0.0280(8) 0.0035(6) -0.0009(6) 0.0057(6)
C13' 0.0528(11) 0.0307(8) 0.0341(9) 0.0012(7) 0.0080(8) -0.0002(7)
C14' 0.0650(12) 0.0447(10) 0.0313(9) 0.0032(7) 0.0122(8) 0.0097(9)
C15' 0.0399(9) 0.0516(10) 0.0361(9) 0.0203(8) 0.0079(7) 0.0123(8)
C16' 0.0390(10) 0.0413(10) 0.0479(11) 0.0157(8) 0.0053(8) -0.0023(7)
C17' 0.0347(9) 0.0330(8) 0.0382(9) 0.0013(7) 0.0017(7) -0.0002(7)
C18' 0.0261(8) 0.0220(7) 0.0353(8) -0.0065(6) 0.0015(6) 0.0037(6)
C19' 0.0331(8) 0.0255(8) 0.0444(9) -0.0018(7) -0.0021(7) 0.0077(6)
C20' 0.0354(9) 0.0366(9) 0.0580(11) -0.0066(8) -0.0070(8) 0.0138(7)
C21' 0.0249(8) 0.0388(10) 0.0750(13) -0.0173(9) -0.0022(9) 0.0095(7)
C22' 0.0323(9) 0.0342(9) 0.0624(12) -0.0111(8) 0.0158(8) -0.0015(7)
C23' 0.0303(8) 0.0316(8) 0.0415(9) -0.0036(7) 0.0061(7) 0.0021(6)

loop_
_atom_type_symbol
_atom_type_description
_atom_type_scat_dispersion_real
_atom_type_scat_dispersion_imag
_atom_type_scat_source
C C 0.0033 0.0016 'International Tables Vol C Tables 4.2.6.8 and 6.1.1.4'
H H 0.0000 0.0000 'International Tables Vol C Tables 4.2.6.8 and 6.1.1.4'
O O 0.0106 0.0060 'International Tables Vol C Tables 4.2.6.8 and 6.1.1.4'

loop_
_geom_angle_atom_site_label_1
_geom_angle_atom_site_label_2
_geom_angle_atom_site_label_3
_geom_angle
C1 O1 C2 117.13(11)
C4 O2 C4* 39.6(4)
O1 C1 C12 108.54(11)
O1 C1 C18 109.78(11)
C12 C1 C18 115.05(12)
O1 C1 C6 104.37(11)
C12 C1 C6 111.11(12)
C18 C1 C6 107.45(11)
O1 C2 C3 105.94(13)
O1 C2 C3* 97.6(2)
C3 C2 C3* 41.9(3)
C4 C3 C2 116.53(19)
C4 C3 C5 58.13(12)
C2 C3 C5 119.00(17)
O2 C4 C5 116.43(19)
O2 C4 C3 116.2(2)
C5 C4 C3 62.63(13)
C4* C3* C5 57.0(4)
C4* C3* C2 108.1(6)
C5 C3* C2 109.3(4)
C5 C4* O2 116.6(6)
C5 C4* C3* 64.1(4)
O2 C4* C3* 107.9(7)
C4* C5 C4 39.1(4)
C4* C5 C3 43.1(3)
C4 C5 C3 59.24(13)
C4* C5 C3* 58.9(4)
C4 C5 C3* 37.8(3)
C3 C5 C3* 43.4(3)
C7 C6 C11 118.15(14)
C7 C6 C1 121.26(13)
C11 C6 C1 120.59(13)
C6 C7 C8 120.64(14)
C9 C8 C7 120.73(15)
C8 C9 C10 118.99(15)
C9 C10 C11 120.63(15)
C10 C11 C6 120.85(15)
C13 C12 C17 117.96(15)
C13 C12 C1 118.96(14)
C17 C12 C1 122.75(14)
C14 C13 C12 121.25(17)
C15 C14 C13 120.42(18)
C14 C15 C16 119.21(16)
C15 C16 C17 120.55(18)
C16 C17 C12 120.59(17)
C23 C18 C19 117.85(15)
C23 C18 C1 119.43(14)
C19 C18 C1 122.45(13)
C18 C19 C20 120.40(17)
C21 C20 C19 120.74(19)
C22 C21 C20 119.39(18)
C21 C22 C23 120.59(18)
C22 C23 C18 121.02(18)
C2' O1' C1' 118.66(12)
C4' O2' C4" 41.06(18)
O1' C1' C12' 103.79(11)
O1' C1' C18' 110.06(11)
C12' C1' C18' 111.60(12)
O1' C1' C6' 110.45(11)
C12' C1' C6' 108.20(11)
C18' C1' C6' 112.40(12)
O1' C2' C3" 112.36(19)
O1' C2' C3' 102.18(16)
C3" C2' C3' 40.74(18)
C4' C3' C5' 59.67(17)
C4' C3' C2' 117.0(2)
C5' C3' C2' 111.8(2)
O2' C4' C3' 113.1(3)
O2' C4' C5' 116.1(2)
C3' C4' C5' 61.44(17)
C2' C3" C4" 111.2(4)
C2' C3" C5' 115.4(3)
C4" C3" C5' 53.8(2)
C5' C4" C3" 65.5(2)
C5' C4" O2' 110.6(3)
C3" C4" O2' 110.8(3)
C4" C5' C4' 42.7(2)
C4" C5' C3' 35.62(18)
C4' C5' C3' 58.90(16)
C4" C5' C3" 60.7(2)
C4' C5' C3" 46.63(17)
C3' C5' C3" 40.98(17)
C11' C6' C7' 117.94(14)
C11' C6' C1' 120.25(14)
C7' C6' C1' 121.66(13)
C8' C7' C6' 121.53(15)
C9' C8' C7' 119.88(17)
C10' C9' C8' 119.19(16)
C9' C10' C11' 121.14(16)
C6' C11' C10' 120.29(16)
C17' C12' C13' 118.04(14)
C17' C12' C1' 121.56(13)
C13' C12' C1' 120.39(13)
C14' C13' C12' 120.76(15)
C15' C14' C13' 120.48(16)
C16' C15' C14' 119.29(16)
C15' C16' C17' 120.73(16)
C16' C17' C12' 120.68(15)
C19' C18' C23' 118.14(14)
C19' C18' C1' 121.01(14)
C23' C18' C1' 120.72(13)
C20' C19' C18' 121.19(16)
C21' C20' C19' 120.26(17)
C20' C21' C22' 119.40(16)
C21' C22' C23' 120.50(17)
C22' C23' C18' 120.50(16)

loop_
_geom_bond_atom_site_label_1
_geom_bond_atom_site_label_2
_geom_bond_distance
O1 C1 1.4341(17)
O1 C2 1.4397(18)
O2 C4 1.427(3)
O2 C4* 1.450(8)
C1 C12 1.534(2)
C1 C18 1.536(2)
C1 C6 1.544(2)
C2 C3 1.503(2)
C2 C3* 1.661(8)
C3 C4 1.486(3)
C3 C5 1.535(3)
C4 C5 1.468(3)
C3* C4* 1.472(11)
C3* C5 1.547(7)
C4* C5 1.442(8)
C6 C7 1.384(2)
C6 C11 1.386(2)
C7 C8 1.392(2)
C8 C9 1.371(2)
C9 C10 1.377(2)
C10 C11 1.386(2)
C12 C13 1.390(2)
C12 C17 1.390(2)
C13 C14 1.379(2)
C14 C15 1.378(3)
C15 C16 1.379(3)
C16 C17 1.390(2)
C18 C23 1.387(2)
C18 C19 1.387(2)
C19 C20 1.388(2)
C20 C21 1.372(3)
C21 C22 1.360(3)
C22 C23 1.385(3)
O1' C2' 1.421(2)
O1' C1' 1.4437(17)
O2' C4' 1.385(3)
O2' C4" 1.579(5)
C1' C12' 1.535(2)
C1' C18' 1.539(2)
C1' C6' 1.541(2)
C2' C3" 1.493(4)
C2' C3' 1.602(4)
C3' C4' 1.482(4)
C3' C5' 1.520(3)
C4' C5' 1.494(3)
C3" C4" 1.502(6)
C3" C5' 1.567(4)
C4" C5' 1.390(4)
C6' C11' 1.387(2)
C6' C7' 1.394(2)
C7' C8' 1.386(2)
C8' C9' 1.381(2)
C9' C10' 1.376(3)
C10' C11' 1.392(2)
C12' C17' 1.388(2)
C12' C13' 1.389(2)
C13' C14' 1.382(2)
C14' C15' 1.376(3)
C15' C16' 1.369(3)
C16' C17' 1.383(2)
C18' C19' 1.386(2)
C18' C23' 1.391(2)
C19' C20' 1.386(2)
C20' C21' 1.374(3)
C21' C22' 1.380(3)
C22' C23' 1.389(2)
